data_1550565
loop_
_publ_author_name
'Wheatley, Andrew'
'Peel, Andrew'
'Tezuka, Noriyuki'
'D'Rozario, James'
'Uchiyama, Masanobu'

_publ_section_title
;
 A new route to the efficient metalation of unfunctionalized aromatics
;
_journal_name_full 'Chemical Science'
_journal_paper_doi 10.1039/C8SC04325F
_journal_year 2019
_chemical_formula_moiety 'C30 H46 Cu2 Li2 N2'
_chemical_formula_sum 'C30 H46 Cu2 Li2 N2'
_chemical_formula_weight 575.65
_space_group_crystal_system orthorhombic
_space_group_IT_number 61
_space_group_name_Hall '-P 2ac 2ab'
_space_group_name_H-M_alt 'P b c a'
_symmetry_space_group_name_Hall '-P 2ac 2ab'
_symmetry_space_group_name_H-M 'P b c a'
_atom_sites_solution_hydrogens geom
_audit_creation_method SHELXL-2016/6
_audit_update_record
;
2018-09-24 deposited with the CCDC.
2019-02-04 downloaded from the CCDC.
;
_cell_angle_alpha 90
_cell_angle_beta 90
_cell_angle_gamma 90
_cell_formula_units_Z 4
_cell_length_a 8.6647(2)
_cell_length_b 16.1964(4)
_cell_length_c 21.7364(6)
_cell_measurement_reflns_used 8514
_cell_measurement_temperature 180(2)
_cell_measurement_theta_max 66.35
_cell_measurement_theta_min 4.068
_cell_volume 3050.42(13)
_computing_cell_refinement 'SAINT (Bruker, 2016)'
_computing_data_collection 'APEX3 (Bruker, 2016)'
_computing_data_reduction SAINT
_computing_molecular_graphics 'Mercury (Macrae et al., 2008)'
_computing_publication_material 'SHELXL-2016/6 (Sheldrick, 2016)'
_computing_structure_refinement 'SHELXL-2016/6 (Sheldrick, 2016)'
_computing_structure_solution 'SHELXT 2014/5 (Sheldrick, 2014)'
_diffrn_ambient_temperature 180(2)
_diffrn_measured_fraction_theta_full 0.996
_diffrn_measured_fraction_theta_max 0.996
_diffrn_measurement_device_type 'Bruker D8-QUEST PHOTON-100'
_diffrn_measurement_method 'Thin slice \w and \f scans'
_diffrn_radiation_source 'Incoatec I\mS Cu microsource'
_diffrn_radiation_type CuK\a
_diffrn_radiation_wavelength 1.54184
_diffrn_reflns_av_R_equivalents 0.0366
_diffrn_reflns_av_unetI/netI 0.0226
_diffrn_reflns_Laue_measured_fraction_full 0.996
_diffrn_reflns_Laue_measured_fraction_max 0.996
_diffrn_reflns_limit_h_max 10
_diffrn_reflns_limit_h_min -10
_diffrn_reflns_limit_k_max 18
_diffrn_reflns_limit_k_min -18
_diffrn_reflns_limit_l_max 19
_diffrn_reflns_limit_l_min -25
_diffrn_reflns_number 20457
_diffrn_reflns_point_group_measured_fraction_full 0.996
_diffrn_reflns_point_group_measured_fraction_max 0.996
_diffrn_reflns_theta_full 66.424
_diffrn_reflns_theta_max 66.424
_diffrn_reflns_theta_min 4.068
_exptl_absorpt_coefficient_mu 1.839
_exptl_absorpt_correction_T_max 0.7528
_exptl_absorpt_correction_T_min 0.6730
_exptl_absorpt_correction_type multi-scan
_exptl_absorpt_process_details
;
multi-scan from symmetry-related measurements 'SADABS (Bruker, 2016)' 
;
_exptl_crystal_colour colourless
_exptl_crystal_density_diffrn 1.253
_exptl_crystal_description block
_exptl_crystal_F_000 1216
_exptl_crystal_size_max 0.120
_exptl_crystal_size_mid 0.110
_exptl_crystal_size_min 0.080
_refine_diff_density_max 0.258
_refine_diff_density_min -0.330
_refine_diff_density_rms 0.045
_refine_ls_extinction_method none
_refine_ls_goodness_of_fit_ref 1.062
_refine_ls_hydrogen_treatment constr
_refine_ls_matrix_type full
_refine_ls_number_parameters 167
_refine_ls_number_reflns 2678
_refine_ls_number_restraints 0
_refine_ls_restrained_S_all 1.062
_refine_ls_R_factor_all 0.0451
_refine_ls_R_factor_gt 0.0326
_refine_ls_shift/su_max 0.001
_refine_ls_shift/su_mean 0.000
_refine_ls_structure_factor_coef Fsqd
_refine_ls_weighting_details 'w=1/[\s^2^(Fo^2^)+(0.0355P)^2^+1.5251P] where P=(Fo^2^+2Fc^2^)/3'
_refine_ls_weighting_scheme calc
_refine_ls_wR_factor_gt 0.0754
_refine_ls_wR_factor_ref 0.0806
_reflns_Friedel_coverage 0.000
_reflns_number_gt 2186
_reflns_number_total 2678
_reflns_threshold_expression 'I > 2\s(I)'
_cod_data_source_file c8sc04325f2.cif
_cod_data_source_block aw1718
_cod_database_code 1550565
_shelx_shelxl_version_number 2016/6
_shelx_space_group_comment
;
The symmetry employed for this shelxl refinement is uniquely defined
by the following loop, which should always be used as a source of
symmetry information in preference to the above space-group names.
They are only intended as comments.
;
_shelx_estimated_absorpt_t_min 0.809
_shelx_estimated_absorpt_t_max 0.867

loop_
_space_group_symop_operation_xyz
'x, y, z'
'-x+1/2, -y, z+1/2'
'-x, y+1/2, -z+1/2'
'x+1/2, -y+1/2, -z'
'-x, -y, -z'
'x-1/2, y, -z-1/2'
'x, -y-1/2, z-1/2'
'-x-1/2, y-1/2, z'

loop_
_atom_site_label
_atom_site_type_symbol
_atom_site_fract_x
_atom_site_fract_y
_atom_site_fract_z
_atom_site_U_iso_or_equiv
_atom_site_adp_type
_atom_site_occupancy
_atom_site_site_symmetry_order
_atom_site_calc_flag
_atom_site_refinement_flags_posn
_atom_site_refinement_flags_adp
Cu1 Cu 0.36601(3) 0.60269(2) 0.49613(2) 0.02751(12) Uani 1 1 d . .
Li1 Li 0.5356(4) 0.5131(2) 0.58061(19) 0.0388(9) Uani 1 1 d . .
N1 N 0.39668(18) 0.60633(10) 0.58228(8) 0.0252(4) Uani 1 1 d . .
C1 C 0.2580(2) 0.58158(12) 0.61874(10) 0.0319(5) Uani 1 1 d . .
C2 C 0.1150(3) 0.63598(16) 0.60862(13) 0.0517(7) Uani 1 1 d . .
H2A H 0.025351 0.610324 0.628390 0.078 Uiso 1 1 calc R U
H2B H 0.095487 0.641671 0.564411 0.078 Uiso 1 1 calc R U
H2C H 0.132846 0.690637 0.626601 0.078 Uiso 1 1 calc R U
C3 C 0.2138(3) 0.49446(14) 0.59764(11) 0.0414(6) Uani 1 1 d . .
H3A H 0.126732 0.474464 0.622278 0.062 Uiso 1 1 calc R U
H3B H 0.302096 0.457364 0.603004 0.062 Uiso 1 1 calc R U
H3C H 0.184146 0.495843 0.554139 0.062 Uiso 1 1 calc R U
C4 C 0.2978(3) 0.57774(17) 0.68729(11) 0.0493(7) Uani 1 1 d . .
H4A H 0.202016 0.567960 0.711043 0.059 Uiso 1 1 calc R U
H4B H 0.367727 0.530414 0.694611 0.059 Uiso 1 1 calc R U
C5 C 0.3742(4) 0.6559(2) 0.71058(12) 0.0641(8) Uani 1 1 d . .
H5A H 0.402604 0.649129 0.754406 0.077 Uiso 1 1 calc R U
H5B H 0.301280 0.702751 0.707316 0.077 Uiso 1 1 calc R U
C6 C 0.5175(3) 0.67375(17) 0.67287(11) 0.0519(7) Uani 1 1 d . .
H6A H 0.594103 0.629453 0.680103 0.062 Uiso 1 1 calc R U
H6B H 0.563392 0.726390 0.687045 0.062 Uiso 1 1 calc R U
C7 C 0.4847(2) 0.67972(13) 0.60348(10) 0.0323(5) Uani 1 1 d . .
C8 C 0.4075(3) 0.76301(14) 0.58847(14) 0.0548(7) Uani 1 1 d . .
H8A H 0.480501 0.807980 0.596446 0.082 Uiso 1 1 calc R U
H8B H 0.315895 0.770160 0.614360 0.082 Uiso 1 1 calc R U
H8C H 0.377085 0.763881 0.545051 0.082 Uiso 1 1 calc R U
C9 C 0.6390(3) 0.67808(15) 0.56965(13) 0.0482(6) Uani 1 1 d . .
H9A H 0.701559 0.725408 0.582559 0.072 Uiso 1 1 calc R U
H9B H 0.620776 0.681015 0.525205 0.072 Uiso 1 1 calc R U
H9C H 0.693631 0.626778 0.579463 0.072 Uiso 1 1 calc R U
C10 C 0.3387(2) 0.60082(12) 0.40924(10) 0.0276(4) Uani 1 1 d . .
C11 C 0.2178(2) 0.55989(14) 0.37901(10) 0.0326(5) Uani 1 1 d . .
H11A H 0.150162 0.526436 0.402714 0.039 Uiso 1 1 calc R U
C12 C 0.1923(3) 0.56592(16) 0.31637(11) 0.0438(6) Uani 1 1 d . .
H12A H 0.107946 0.537514 0.298186 0.053 Uiso 1 1 calc R U
C13 C 0.2885(3) 0.61282(16) 0.28038(11) 0.0484(7) Uani 1 1 d . .
H13A H 0.271643 0.616914 0.237304 0.058 Uiso 1 1 calc R U
C14 C 0.4100(3) 0.65387(15) 0.30755(11) 0.0440(6) Uani 1 1 d . .
H14A H 0.477036 0.686653 0.283097 0.053 Uiso 1 1 calc R U
C15 C 0.4347(3) 0.64763(13) 0.37018(10) 0.0351(5) Uani 1 1 d . .
H15A H 0.520019 0.676076 0.387643 0.042 Uiso 1 1 calc R U

loop_
_atom_site_aniso_label
_atom_site_aniso_U_11
_atom_site_aniso_U_22
_atom_site_aniso_U_33
_atom_site_aniso_U_23
_atom_site_aniso_U_13
_atom_site_aniso_U_12
Cu1 0.02997(18) 0.02707(18) 0.02548(18) -0.00202(13) -0.00421(13) 0.00040(12)
Li1 0.042(2) 0.037(2) 0.038(2) -0.0027(18) -0.0025(17) 0.0111(17)
N1 0.0273(8) 0.0215(8) 0.0266(9) -0.0049(7) -0.0009(7) -0.0010(7)
C1 0.0310(11) 0.0268(11) 0.0378(12) -0.0011(9) 0.0053(10) 0.0026(9)
C2 0.0338(12) 0.0457(15) 0.0756(19) 0.0016(14) 0.0081(13) 0.0098(11)
C3 0.0328(12) 0.0335(12) 0.0580(17) 0.0011(12) 0.0080(11) -0.0079(10)
C4 0.0578(16) 0.0554(16) 0.0345(14) 0.0013(12) 0.0100(12) 0.0007(13)
C5 0.085(2) 0.074(2) 0.0331(14) -0.0173(14) 0.0005(15) -0.0032(17)
C6 0.0644(17) 0.0481(15) 0.0433(15) -0.0150(13) -0.0175(13) -0.0041(13)
C7 0.0364(11) 0.0230(11) 0.0374(13) -0.0059(10) -0.0088(10) -0.0031(9)
C8 0.0589(16) 0.0231(12) 0.082(2) -0.0013(13) -0.0153(15) -0.0024(11)
C9 0.0388(13) 0.0423(14) 0.0636(17) -0.0040(13) -0.0038(12) -0.0158(11)
C10 0.0282(10) 0.0228(10) 0.0317(11) 0.0001(9) -0.0030(9) 0.0064(8)
C11 0.0291(11) 0.0369(12) 0.0318(12) -0.0008(10) 0.0002(9) -0.0016(9)
C12 0.0421(13) 0.0566(15) 0.0325(13) -0.0094(12) -0.0090(11) -0.0012(11)
C13 0.0585(16) 0.0612(17) 0.0255(12) 0.0015(12) -0.0027(11) 0.0125(14)
C14 0.0488(14) 0.0395(13) 0.0437(14) 0.0144(12) 0.0105(12) 0.0047(11)
C15 0.0365(12) 0.0278(11) 0.0410(13) 0.0048(10) -0.0027(10) -0.0022(9)

loop_
_atom_type_symbol
_atom_type_description
_atom_type_scat_dispersion_real
_atom_type_scat_dispersion_imag
_atom_type_scat_source
C C 0.0181 0.0091 'International Tables Vol C Tables 4.2.6.8 and 6.1.1.4'
H H 0.0000 0.0000 'International Tables Vol C Tables 4.2.6.8 and 6.1.1.4'
Li Li 0.0008 0.0003 'International Tables Vol C Tables 4.2.6.8 and 6.1.1.4'
N N 0.0311 0.0180 'International Tables Vol C Tables 4.2.6.8 and 6.1.1.4'
Cu Cu -1.9646 0.5888 'International Tables Vol C Tables 4.2.6.8 and 6.1.1.4'

loop_
_geom_angle_atom_site_label_1
_geom_angle_atom_site_label_2
_geom_angle_atom_site_label_3
_geom_angle
_geom_angle_site_symmetry_1
_geom_angle_site_symmetry_3
N1 Cu1 C10 178.71(8) . .
N1 Cu1 Li1 126.86(10) . 5_666
C10 Cu1 Li1 53.43(10) . 5_666
N1 Cu1 Li1 44.30(9) . .
C10 Cu1 Li1 135.79(10) . .
Li1 Cu1 Li1 82.86(13) 5_666 .
N1 Li1 C10 169.4(2) . 5_666
N1 Li1 C11 149.6(2) . 5_666
C10 Li1 C11 32.74(9) 5_666 5_666
N1 Li1 Cu1 139.9(2) . 5_666
C10 Li1 Cu1 45.24(9) 5_666 5_666
C11 Li1 Cu1 68.04(10) 5_666 5_666
N1 Li1 Cu1 43.15(9) . .
C10 Li1 Cu1 141.89(19) 5_666 .
C11 Li1 Cu1 154.40(18) 5_666 .
Cu1 Li1 Cu1 97.14(13) 5_666 .
N1 Li1 C1 30.88(9) . .
C10 Li1 C1 138.6(2) 5_666 .
C11 Li1 C1 142.63(18) 5_666 .
Cu1 Li1 C1 138.54(16) 5_666 .
Cu1 Li1 C1 61.81(9) . .
N1 Li1 C7 30.51(9) . .
C10 Li1 C7 153.36(19) 5_666 .
C11 Li1 C7 120.83(16) 5_666 .
Cu1 Li1 C7 148.27(17) 5_666 .
Cu1 Li1 C7 61.60(9) . .
C1 Li1 C7 54.60(9) . .
C7 N1 C1 117.57(16) . .
C7 N1 Cu1 113.83(13) . .
C1 N1 Cu1 113.81(13) . .
C7 N1 Li1 108.16(17) . .
C1 N1 Li1 107.53(17) . .
Cu1 N1 Li1 92.55(14) . .
N1 C1 C4 110.27(18) . .
N1 C1 C3 106.83(17) . .
C4 C1 C3 108.08(19) . .
N1 C1 C2 114.76(18) . .
C4 C1 C2 110.1(2) . .
C3 C1 C2 106.44(19) . .
N1 C1 Li1 41.59(11) . .
C4 C1 Li1 94.56(16) . .
C3 C1 Li1 76.08(14) . .
C2 C1 Li1 152.32(19) . .
C1 C2 H2A 109.5 . .
C1 C2 H2B 109.5 . .
H2A C2 H2B 109.5 . .
C1 C2 H2C 109.5 . .
H2A C2 H2C 109.5 . .
H2B C2 H2C 109.5 . .
C1 C3 H3A 109.5 . .
C1 C3 H3B 109.5 . .
H3A C3 H3B 109.5 . .
C1 C3 H3C 109.5 . .
H3A C3 H3C 109.5 . .
H3B C3 H3C 109.5 . .
C5 C4 C1 112.9(2) . .
C5 C4 H4A 109.0 . .
C1 C4 H4A 109.0 . .
C5 C4 H4B 109.0 . .
C1 C4 H4B 109.0 . .
H4A C4 H4B 107.8 . .
C4 C5 C6 109.7(2) . .
C4 C5 H5A 109.7 . .
C6 C5 H5A 109.7 . .
C4 C5 H5B 109.7 . .
C6 C5 H5B 109.7 . .
H5A C5 H5B 108.2 . .
C5 C6 C7 113.0(2) . .
C5 C6 H6A 109.0 . .
C7 C6 H6A 109.0 . .
C5 C6 H6B 109.0 . .
C7 C6 H6B 109.0 . .
H6A C6 H6B 107.8 . .
N1 C7 C9 106.63(17) . .
N1 C7 C6 110.41(18) . .
C9 C7 C6 108.03(19) . .
N1 C7 C8 114.35(17) . .
C9 C7 C8 107.1(2) . .
C6 C7 C8 110.1(2) . .
N1 C7 Li1 41.33(12) . .
C9 C7 Li1 75.98(15) . .
C6 C7 Li1 94.87(16) . .
C8 C7 Li1 151.81(17) . .
C7 C8 H8A 109.5 . .
C7 C8 H8B 109.5 . .
H8A C8 H8B 109.5 . .
C7 C8 H8C 109.5 . .
H8A C8 H8C 109.5 . .
H8B C8 H8C 109.5 . .
C7 C9 H9A 109.5 . .
C7 C9 H9B 109.5 . .
H9A C9 H9B 109.5 . .
C7 C9 H9C 109.5 . .
H9A C9 H9C 109.5 . .
H9B C9 H9C 109.5 . .
C11 C10 C15 114.4(2) . .
C11 C10 Cu1 124.39(16) . .
C15 C10 Cu1 121.05(16) . .
C11 C10 Li1 91.19(17) . 5_666
C15 C10 Li1 102.95(17) . 5_666
Cu1 C10 Li1 81.33(13) . 5_666
C12 C11 C10 123.2(2) . .
C12 C11 Li1 119.78(18) . 5_666
C10 C11 Li1 56.07(14) . 5_666
C12 C11 H11A 118.4 . .
C10 C11 H11A 118.4 . .
Li1 C11 H11A 93.7 5_666 .
C13 C12 C11 120.2(2) . .
C13 C12 H12A 119.9 . .
C11 C12 H12A 119.9 . .
C12 C13 C14 119.1(2) . .
C12 C13 H13A 120.4 . .
C14 C13 H13A 120.4 . .
C13 C14 C15 120.4(2) . .
C13 C14 H14A 119.8 . .
C15 C14 H14A 119.8 . .
C14 C15 C10 122.8(2) . .
C14 C15 H15A 118.6 . .
C10 C15 H15A 118.6 . .

loop_
_geom_bond_atom_site_label_1
_geom_bond_atom_site_label_2
_geom_bond_distance
_geom_bond_site_symmetry_2
Cu1 N1 1.8923(17) .
Cu1 C10 1.904(2) .
Cu1 Li1 2.650(4) 5_666
Cu1 Li1 2.764(4) .
Li1 N1 1.932(4) .
Li1 C10 2.153(4) 5_666
Li1 C11 2.594(4) 5_666
Li1 C1 2.776(4) .
Li1 C7 2.780(4) .
N1 C7 1.485(3) .
N1 C1 1.494(3) .
C1 C4 1.531(3) .
C1 C3 1.533(3) .
C1 C2 1.537(3) .
C2 H2A 0.9800 .
C2 H2B 0.9800 .
C2 H2C 0.9800 .
C3 H3A 0.9800 .
C3 H3B 0.9800 .
C3 H3C 0.9800 .
C4 C5 1.515(4) .
C4 H4A 0.9900 .
C4 H4B 0.9900 .
C5 C6 1.516(4) .
C5 H5A 0.9900 .
C5 H5B 0.9900 .
C6 C7 1.538(3) .
C6 H6A 0.9900 .
C6 H6B 0.9900 .
C7 C9 1.526(3) .
C7 C8 1.540(3) .
C8 H8A 0.9800 .
C8 H8B 0.9800 .
C8 H8C 0.9800 .
C9 H9A 0.9800 .
C9 H9B 0.9800 .
C9 H9C 0.9800 .
C10 C11 1.403(3) .
C10 C15 1.410(3) .
C11 C12 1.383(3) .
C11 H11A 0.9500 .
C12 C13 1.373(4) .
C12 H12A 0.9500 .
C13 C14 1.377(4) .
C13 H13A 0.9500 .
C14 C15 1.382(3) .
C14 H14A 0.9500 .
C15 H15A 0.9500 .
